data_6000152
loop_
_publ_author_name
'N\"agele, A.'
'Anokhina, E.'
'Sitar, J.'
'Meyer, H. J.'
'Lachgar, A.'

_publ_section_title
;
 Synthesis and crystal structures of ATi[Nb~6~Cl~18~] compounds (A = K, Rb,
 Cs, In, Tl)
;
_journal_issue 2
_journal_name_full 'Zeitschrift f\"ur Naturforschung B'
_journal_page_first 139
_journal_page_last 144
_journal_paper_doi 10.1515/znb-2000-0202
_journal_volume 55
_journal_year 2000
_space_group_name_H-M_alt 'P -3'
_cell_angle_alpha 90.000
_cell_angle_beta 90.000
_cell_angle_gamma 120.000
_cell_length_a 9.1075
_cell_length_b 9.1075
_cell_length_c 17.0017
_cell_volume 1221.30
_cod_database_code 6000152

loop_
_atom_site_label
_atom_site_fract_x
_atom_site_fract_y
_atom_site_fract_z
? ? ? ?
